data_2022127
loop_
_publ_author_name
'Zhao, Yong-Jin'
'Ma, Jian-Ping'
'Fan, Jianzhong'
'Geng, Yan'
'Dong, Yu-Bin'

_publ_section_title
;
 Syntheses and structures of two novel fluorescent metal--organic
 frameworks generated from a tridentate donor--acceptor motif ligand
;
_journal_coeditor_code OV3137
_journal_issue 6
_journal_name_full 'Acta Crystallographica Section C'
_journal_page_first
;
;
_journal_paper_doi 10.1107/S2053229620006488
_journal_volume 76
_journal_year 2020
_chemical_absolute_configuration unk
_chemical_formula_iupac 'C48 H39 N O6, 1.25C H4 O'
_chemical_formula_moiety 'C48 H39 N O6, 1.25(C H4 O)'
_chemical_formula_sum 'C49.25 H44 N O7.25'
_chemical_formula_weight 765.85
_chemical_name_systematic
;
4,4',4''-(4,4,8,8,12,12-Hexamethyl-8,12-dihydro-4<i>H</i>-benzo[9,1]\
quinolizino[3,4,5,6,7-<i>defg</i>]acridine-2,6,10-triyl)tribenzoic acid
methanol 1.25-solvate
;
_space_group_crystal_system triclinic
_space_group_IT_number 1
_space_group_name_Hall 'P 1'
_space_group_name_H-M_alt 'P 1'
_atom_sites_solution_hydrogens geom
_atom_sites_solution_primary direct
_atom_sites_solution_secondary difmap
_audit_creation_method
;
  Olex2 1.2
  (compiled Apr 23 2013 17:54:37, GUI svn.r4466)
;
_cell_angle_alpha 75.924(9)
_cell_angle_beta 79.438(8)
_cell_angle_gamma 86.770(8)
_cell_formula_units_Z 1
_cell_length_a 9.7380(9)
_cell_length_b 9.9295(11)
_cell_length_c 10.8030(10)
_cell_measurement_reflns_used 2337
_cell_measurement_temperature 293(2)
_cell_measurement_theta_max 27.8920
_cell_measurement_theta_min 4.0050
_cell_volume 995.97(18)
_computing_cell_refinement
;
CrysAlis PRO (Rigaku OD, 2019)
;
_computing_data_collection
;
CrysAlis PRO (Rigaku OD, 2019)
;
_computing_data_reduction
;
CrysAlis PRO (Rigaku OD, 2019)
;
_computing_molecular_graphics
;
OLEX2 (Dolomanov <i>et al</i>., 2009)
;
_computing_publication_material
;
OLEX2 (Dolomanov <i>et al</i>., 2009) and publCIF (Westrip,
2010)
;
_computing_structure_refinement
;
SHELXL2018 (L\"ubben <i>et al</i>., 2019)
;
_computing_structure_solution
;
SHELXS2013 (L\"ubben <i>et al</i>., 2019)
;
_diffrn_ambient_temperature 293(2)
_diffrn_detector 'CCD plate'
_diffrn_detector_area_resol_mean 16.0793
_diffrn_measured_fraction_theta_full 0.9983
_diffrn_measured_fraction_theta_max 0.8352
_diffrn_measurement_device 'four-circle diffractometer'
_diffrn_measurement_device_type 'Rigaku OD SuperNova Dual source diffractometer with an Eos detector'
_diffrn_measurement_method '\w scans'
_diffrn_radiation_monochromator mirror
_diffrn_radiation_probe x-ray
_diffrn_radiation_type 'Mo K\a'
_diffrn_radiation_wavelength 0.71073
_diffrn_reflns_av_R_equivalents 0.0225
_diffrn_reflns_av_unetI/netI 0.0422
_diffrn_reflns_limit_h_max 7
_diffrn_reflns_limit_h_min -11
_diffrn_reflns_limit_k_max 12
_diffrn_reflns_limit_k_min -11
_diffrn_reflns_limit_l_max 13
_diffrn_reflns_limit_l_min -13
_diffrn_reflns_number 6941
_diffrn_reflns_theta_full 25.68
_diffrn_reflns_theta_max 25.68
_diffrn_reflns_theta_min 2.98
_diffrn_source 'micro-focus sealed X-ray tube'
_exptl_absorpt_coefficient_mu 0.085
_exptl_absorpt_correction_T_max 1.00000
_exptl_absorpt_correction_T_min 0.81245
_exptl_absorpt_correction_type multi-scan
_exptl_absorpt_process_details
;
(CrysAlis PRO; Rigaku OD, 2019)
;
_exptl_crystal_colour colourless
_exptl_crystal_density_diffrn 1.272
_exptl_crystal_density_method 'not measured'
_exptl_crystal_description block
_exptl_crystal_F_000 403
_exptl_crystal_size_max 0.26
_exptl_crystal_size_mid 0.17
_exptl_crystal_size_min 0.13
_refine_diff_density_max 0.144
_refine_diff_density_min -0.216
_refine_ls_abs_structure_details
;
(Flack, 1983); indeterminate on the basis of the diffraction data
;
_refine_ls_abs_structure_Flack -0.3(11)
_refine_ls_extinction_method none
_refine_ls_goodness_of_fit_ref 1.046
_refine_ls_hydrogen_treatment mixed
_refine_ls_matrix_type full
_refine_ls_number_parameters 544
_refine_ls_number_reflns 4775
_refine_ls_number_restraints 3
_refine_ls_restrained_S_all 1.046
_refine_ls_R_factor_all 0.0545
_refine_ls_R_factor_gt 0.0450
_refine_ls_shift/su_max 0.000
_refine_ls_shift/su_mean 0.000
_refine_ls_structure_factor_coef Fsqd
_refine_ls_weighting_details 'calc w=1/[\s^2^(Fo^2^)+(0.0636P)^2^+0.0126P] where P=(Fo^2^+2Fc^2^)/3'
_refine_ls_weighting_scheme calc
_refine_ls_wR_factor_gt 0.1067
_refine_ls_wR_factor_ref 0.1165
_reflns_number_gt 4115
_reflns_number_total 4775
_reflns_threshold_expression >2sigma(I)
_cod_data_source_file ov3137sup1.cif
_cod_data_source_block H3L
_cod_original_cell_volume 995.97(17)
_cod_database_code 2022127

loop_
_space_group_symop_id
_space_group_symop_operation_xyz
1 'x, y, z'

loop_
_atom_site_type_symbol
_atom_site_label
_atom_site_fract_x
_atom_site_fract_y
_atom_site_fract_z
_atom_site_U_iso_or_equiv
_atom_site_adp_type
_atom_site_calc_flag
_atom_site_refinement_flags
_atom_site_occupancy
_atom_site_symmetry_multiplicity
_atom_site_disorder_assembly
_atom_site_disorder_group
C C1 0.4755(4) 1.2647(4) 0.2011(3) 0.0499(9) Uani d . 1 1 . .
C C2 0.5688(3) 1.1870(3) 0.2889(3) 0.0413(7) Uani d . 1 1 . .
C C3 0.6690(4) 1.2589(4) 0.3209(3) 0.0541(9) Uani d . 1 1 . .
H H3 0.6817 1.3530 0.2825 0.065 Uiso calc R 1 1 . .
C C4 0.7502(4) 1.1916(4) 0.4096(3) 0.0536(9) Uani d . 1 1 . .
H H4 0.8178 1.2411 0.4300 0.064 Uiso calc R 1 1 . .
C C5 0.7335(3) 1.0521(3) 0.4692(3) 0.0388(7) Uani d . 1 1 . .
C C6 0.6359(3) 0.9802(3) 0.4330(3) 0.0408(7) Uani d . 1 1 . .
H H6 0.6253 0.8854 0.4690 0.049 Uiso calc R 1 1 . .
C C7 0.5540(3) 1.0469(3) 0.3441(3) 0.0407(7) Uani d . 1 1 . .
H H7 0.4885 0.9969 0.3215 0.049 Uiso calc R 1 1 . .
C C8 0.8141(3) 0.9840(3) 0.5718(3) 0.0380(7) Uani d . 1 1 . .
C C9 0.9518(3) 1.0177(3) 0.5660(3) 0.0386(7) Uani d . 1 1 . .
H H9 0.9976 1.0776 0.4916 0.046 Uiso calc R 1 1 . .
C C10 1.0232(3) 0.9649(3) 0.6672(3) 0.0363(7) Uani d . 1 1 . .
C C11 1.1801(3) 0.9763(4) 0.6488(3) 0.0414(8) Uani d . 1 1 . .
C C12 1.2454(4) 0.8487(5) 0.6047(4) 0.0648(11) Uani d . 1 1 . .
H H12A 1.2113 0.7663 0.6677 0.097 Uiso calc R 1 1 . .
H H12B 1.3452 0.8517 0.5958 0.097 Uiso calc R 1 1 . .
H H12C 1.2210 0.8480 0.5227 0.097 Uiso calc R 1 1 . .
C C13 1.2331(4) 1.1091(5) 0.5452(3) 0.0646(11) Uani d . 1 1 . .
H H13A 1.3331 1.1118 0.5331 0.097 Uiso calc R 1 1 . .
H H13B 1.1938 1.1896 0.5736 0.097 Uiso calc R 1 1 . .
H H13C 1.2051 1.1080 0.4647 0.097 Uiso calc R 1 1 . .
C C14 1.2219(3) 0.9756(3) 0.7772(3) 0.0355(7) Uani d . 1 1 . .
C C15 1.1383(3) 0.9132(3) 0.8955(3) 0.0321(7) Uani d . 1 1 . .
C C16 0.9515(3) 0.8821(3) 0.7820(2) 0.0336(7) Uani d . 1 1 . .
C C17 0.8205(3) 0.8304(3) 0.7833(3) 0.0338(7) Uani d . 1 1 . .
C C18 0.7531(3) 0.8841(3) 0.6792(3) 0.0372(7) Uani d . 1 1 . .
H H18 0.6644 0.8525 0.6812 0.045 Uiso calc R 1 1 . .
C C19 0.7663(3) 0.7047(3) 0.8892(3) 0.0368(7) Uani d . 1 1 . .
C C20 0.6096(4) 0.6841(4) 0.8992(3) 0.0495(9) Uani d . 1 1 . .
H H20A 0.5584 0.7596 0.9279 0.074 Uiso calc R 1 1 . .
H H20B 0.5818 0.5982 0.9602 0.074 Uiso calc R 1 1 . .
H H20C 0.5904 0.6815 0.8157 0.074 Uiso calc R 1 1 . .
C C21 0.8461(4) 0.5771(4) 0.8573(3) 0.0551(9) Uani d . 1 1 . .
H H21A 0.8148 0.4961 0.9238 0.083 Uiso calc R 1 1 . .
H H21B 0.9443 0.5888 0.8526 0.083 Uiso calc R 1 1 . .
H H21C 0.8294 0.5661 0.7754 0.083 Uiso calc R 1 1 . .
C C22 0.8017(3) 0.7233(3) 1.0154(3) 0.0343(7) Uani d . 1 1 . .
C C23 0.9262(3) 0.7883(3) 1.0154(2) 0.0315(6) Uani d . 1 1 . .
C C24 0.9620(3) 0.7937(3) 1.1340(3) 0.0348(7) Uani d . 1 1 . .
C C25 0.8704(3) 0.7387(3) 1.2471(3) 0.0390(7) Uani d . 1 1 . .
H H25 0.8941 0.7429 1.3256 0.047 Uiso calc R 1 1 . .
C C26 0.7456(3) 0.6779(3) 1.2492(3) 0.0367(7) Uani d . 1 1 . .
C C27 0.7156(3) 0.6694(3) 1.1306(3) 0.0395(7) Uani d . 1 1 . .
H H27 0.6342 0.6257 1.1292 0.047 Uiso calc R 1 1 . .
C C28 0.6466(3) 0.6232(3) 1.3710(3) 0.0390(7) Uani d . 1 1 . .
C C29 0.5058(4) 0.6106(4) 1.3687(3) 0.0572(10) Uani d . 1 1 . .
H H29 0.4740 0.6376 1.2901 0.069 Uiso calc R 1 1 . .
C C30 0.4125(4) 0.5590(4) 1.4798(3) 0.0581(10) Uani d . 1 1 . .
H H30 0.3189 0.5511 1.4754 0.070 Uiso calc R 1 1 . .
C C31 0.4560(3) 0.5191(4) 1.5969(3) 0.0437(8) Uani d . 1 1 . .
C C32 0.5945(3) 0.5319(4) 1.6019(3) 0.0444(8) Uani d . 1 1 . .
H H32 0.6249 0.5063 1.6812 0.053 Uiso calc R 1 1 . .
C C33 0.6890(4) 0.5826(4) 1.4901(3) 0.0453(8) Uani d . 1 1 . .
H H33 0.7826 0.5894 1.4950 0.054 Uiso calc R 1 1 . .
C C34 0.3529(4) 0.4634(4) 1.7152(3) 0.0509(9) Uani d . 1 1 . .
C C35 1.0947(3) 0.8583(3) 1.1442(3) 0.0366(7) Uani d . 1 1 . .
C C36 1.0585(4) 0.9761(4) 1.2149(3) 0.0503(8) Uani d . 1 1 . .
H H36A 1.0086 0.9390 1.3007 0.075 Uiso calc R 1 1 . .
H H36B 1.0014 1.0446 1.1680 0.075 Uiso calc R 1 1 . .
H H36C 1.1430 1.0182 1.2199 0.075 Uiso calc R 1 1 . .
C C37 1.1823(4) 0.7472(4) 1.2242(3) 0.0624(11) Uani d . 1 1 . .
H H37A 1.2155 0.6784 1.1765 0.094 Uiso calc R 1 1 . .
H H37B 1.1253 0.7036 1.3050 0.094 Uiso calc R 1 1 . .
H H37C 1.2604 0.7905 1.2409 0.094 Uiso calc R 1 1 . .
C C38 1.1812(3) 0.9150(3) 1.0116(3) 0.0338(7) Uani d . 1 1 . .
C C39 1.3094(3) 0.9726(3) 1.0062(3) 0.0364(7) Uani d . 1 1 . .
H H39 1.3373 0.9739 1.0837 0.044 Uiso calc R 1 1 . .
C C40 1.3981(3) 1.0284(3) 0.8909(3) 0.0370(7) Uani d . 1 1 . .
C C41 1.3489(3) 1.0278(3) 0.7786(3) 0.0411(8) Uani d . 1 1 . .
H H41 1.4053 1.0651 0.6995 0.049 Uiso calc R 1 1 . .
C C42 1.5372(3) 1.0831(3) 0.8865(3) 0.0366(7) Uani d . 1 1 . .
C C43 1.6059(4) 1.1712(4) 0.7754(3) 0.0478(8) Uani d . 1 1 . .
H H43 1.5619 1.1986 0.7036 0.057 Uiso calc R 1 1 . .
C C44 1.7367(3) 1.2191(4) 0.7682(3) 0.0462(8) Uani d . 1 1 . .
H H44 1.7811 1.2759 0.6911 0.055 Uiso calc R 1 1 . .
C C45 1.8035(3) 1.1841(3) 0.8738(3) 0.0420(8) Uani d . 1 1 . .
C C46 1.7357(3) 1.0963(4) 0.9863(3) 0.0442(8) Uani d . 1 1 . .
H H46 1.7788 1.0711 1.0588 0.053 Uiso calc R 1 1 . .
C C47 1.6059(3) 1.0466(4) 0.9917(3) 0.0439(8) Uani d . 1 1 . .
H H47 1.5629 0.9870 1.0676 0.053 Uiso calc R 1 1 . .
C C48 1.9412(3) 1.2381(3) 0.8693(4) 0.0469(8) Uani d . 1 1 . .
C C49 0.1344(8) 0.4369(8) 0.0856(7) 0.143(3) Uani d . 1 1 . .
H H49A 0.0876 0.4998 0.0237 0.214 Uiso calc R 1 1 . .
H H49B 0.1993 0.4873 0.1137 0.214 Uiso calc R 1 1 . .
H H49C 0.0668 0.3933 0.1589 0.214 Uiso calc R 1 1 . .
C C50 0.038(3) 0.438(2) 0.451(2) 0.126(10) Uani d P 0.25 1 . .
H H50A -0.0425 0.3808 0.4851 0.189 Uiso calc PR 0.25 1 . .
H H50B 0.1211 0.3833 0.4640 0.189 Uiso calc PR 0.25 1 . .
H H50C 0.0413 0.4769 0.3601 0.189 Uiso calc PR 0.25 1 . .
N N1 1.0118(2) 0.8487(2) 0.8956(2) 0.0332(6) Uani d . 1 1 . .
O O1 0.4870(3) 1.3850(3) 0.1478(3) 0.0857(10) Uani d . 1 1 . .
O O2 0.3760(3) 1.1872(2) 0.1875(2) 0.0534(6) Uani d . 1 1 . .
H H2 0.3309 1.2328 0.1342 0.080 Uiso calc R 1 1 . .
O O3 2.0013(3) 1.3048(3) 0.7529(2) 0.0677(8) Uani d . 1 1 . .
H H3A 2.0754 1.3371 0.7574 0.102 Uiso calc R 1 1 . .
O O4 1.9966(3) 1.2235(3) 0.9632(3) 0.0689(8) Uani d . 1 1 . .
O O5 0.4011(3) 0.4425(4) 1.8224(2) 0.0740(8) Uani d . 1 1 . .
H H5 0.3385 0.4139 1.8838 0.111 Uiso calc R 1 1 . .
O O6 0.2339(3) 0.4413(4) 1.7115(3) 0.0854(10) Uani d . 1 1 . .
O O7 0.2063(2) 0.3354(3) 0.0283(2) 0.0511(6) Uani d . 1 1 . .
H H7A 0.1527 0.2991 -0.0038 0.077 Uiso calc R 1 1 . .
O O8 0.0309(15) 0.5466(19) 0.5157(14) 0.117(6) Uani d P 0.25 1 . .
H H8 0.1063 0.5531 0.5371 0.176 Uiso calc PR 0.25 1 . .

loop_
_atom_site_aniso_label
_atom_site_aniso_U_11
_atom_site_aniso_U_22
_atom_site_aniso_U_33
_atom_site_aniso_U_12
_atom_site_aniso_U_13
_atom_site_aniso_U_23
C1 0.051(2) 0.050(2) 0.0468(18) -0.0104(17) -0.0210(16) 0.0036(16)
C2 0.0407(18) 0.0453(19) 0.0372(15) -0.0061(14) -0.0114(13) -0.0039(13)
C3 0.062(2) 0.044(2) 0.056(2) -0.0152(17) -0.0267(18) 0.0043(15)
C4 0.057(2) 0.052(2) 0.056(2) -0.0155(17) -0.0287(18) -0.0032(16)
C5 0.0359(18) 0.0462(19) 0.0342(15) -0.0049(14) -0.0095(13) -0.0059(13)
C6 0.0424(19) 0.0411(18) 0.0400(15) -0.0033(14) -0.0119(14) -0.0074(13)
C7 0.0380(18) 0.0478(19) 0.0379(15) -0.0084(14) -0.0105(13) -0.0087(13)
C8 0.0356(18) 0.0475(19) 0.0324(15) -0.0031(14) -0.0110(13) -0.0077(13)
C9 0.0372(18) 0.0498(19) 0.0283(14) -0.0069(14) -0.0064(12) -0.0060(13)
C10 0.0307(16) 0.0482(18) 0.0318(15) -0.0024(13) -0.0046(12) -0.0131(13)
C11 0.0326(17) 0.061(2) 0.0319(15) -0.0051(15) -0.0058(12) -0.0123(14)
C12 0.048(2) 0.091(3) 0.067(2) 0.011(2) -0.0116(17) -0.044(2)
C13 0.049(2) 0.101(3) 0.0387(19) -0.021(2) -0.0075(16) -0.0028(19)
C14 0.0281(16) 0.0461(19) 0.0346(15) -0.0041(13) -0.0033(12) -0.0149(13)
C15 0.0243(15) 0.0394(17) 0.0350(15) -0.0026(12) -0.0082(12) -0.0108(12)
C16 0.0289(16) 0.0429(18) 0.0313(15) -0.0006(13) -0.0086(12) -0.0110(13)
C17 0.0335(17) 0.0376(17) 0.0338(15) -0.0033(13) -0.0092(12) -0.0119(12)
C18 0.0309(16) 0.0445(18) 0.0382(16) -0.0064(13) -0.0094(13) -0.0101(13)
C19 0.0378(17) 0.0374(17) 0.0366(15) -0.0069(13) -0.0113(13) -0.0063(12)
C20 0.047(2) 0.057(2) 0.0445(17) -0.0205(16) -0.0172(15) -0.0009(15)
C21 0.070(3) 0.044(2) 0.058(2) 0.0007(17) -0.0217(18) -0.0168(16)
C22 0.0350(17) 0.0350(16) 0.0335(15) -0.0065(13) -0.0111(12) -0.0039(12)
C23 0.0309(16) 0.0336(16) 0.0307(14) -0.0029(12) -0.0092(12) -0.0060(12)
C24 0.0311(16) 0.0391(17) 0.0351(16) -0.0069(13) -0.0088(12) -0.0071(13)
C25 0.0386(18) 0.0493(19) 0.0294(14) -0.0102(14) -0.0096(13) -0.0052(13)
C26 0.0318(17) 0.0417(18) 0.0360(15) -0.0094(13) -0.0074(13) -0.0050(13)
C27 0.0373(18) 0.0412(18) 0.0406(16) -0.0119(14) -0.0134(13) -0.0034(13)
C28 0.0334(17) 0.0403(17) 0.0418(16) -0.0081(13) -0.0091(13) -0.0034(13)
C29 0.042(2) 0.081(3) 0.0456(19) -0.0109(18) -0.0159(16) -0.0006(17)
C30 0.034(2) 0.084(3) 0.053(2) -0.0173(18) -0.0097(16) -0.0074(19)
C31 0.0357(18) 0.0483(19) 0.0445(17) -0.0128(14) -0.0064(14) -0.0035(14)
C32 0.042(2) 0.053(2) 0.0366(16) -0.0116(15) -0.0112(14) -0.0015(14)
C33 0.0329(18) 0.060(2) 0.0433(17) -0.0132(15) -0.0100(14) -0.0075(15)
C34 0.038(2) 0.059(2) 0.051(2) -0.0166(16) -0.0047(16) -0.0025(16)
C35 0.0328(17) 0.0462(19) 0.0332(15) -0.0103(14) -0.0129(13) -0.0066(13)
C36 0.051(2) 0.061(2) 0.0416(16) -0.0227(17) 0.0009(14) -0.0190(15)
C37 0.049(2) 0.073(3) 0.060(2) -0.0122(19) -0.0250(18) 0.0089(19)
C38 0.0304(17) 0.0379(17) 0.0358(15) 0.0002(13) -0.0081(12) -0.0120(13)
C39 0.0310(17) 0.0463(18) 0.0353(15) -0.0063(13) -0.0094(13) -0.0119(13)
C40 0.0300(17) 0.0442(18) 0.0388(15) -0.0061(13) -0.0058(12) -0.0127(13)
C41 0.0306(17) 0.057(2) 0.0351(16) -0.0062(15) -0.0028(13) -0.0118(14)
C42 0.0260(16) 0.0447(18) 0.0407(16) -0.0038(13) -0.0048(12) -0.0132(13)
C43 0.043(2) 0.053(2) 0.0488(19) -0.0111(16) -0.0125(15) -0.0091(16)
C44 0.0334(18) 0.055(2) 0.0475(18) -0.0134(15) -0.0019(14) -0.0074(15)
C45 0.0313(18) 0.0401(18) 0.0585(19) -0.0035(14) -0.0071(14) -0.0192(15)
C46 0.0310(17) 0.053(2) 0.0488(18) -0.0035(14) -0.0104(14) -0.0104(15)
C47 0.0347(18) 0.054(2) 0.0417(17) -0.0089(15) -0.0040(14) -0.0085(14)
C48 0.0320(18) 0.045(2) 0.067(2) -0.0043(14) -0.0073(17) -0.0186(17)
C49 0.145(6) 0.164(6) 0.174(6) 0.077(5) -0.089(5) -0.117(5)
C50 0.20(3) 0.069(15) 0.121(18) -0.040(16) -0.067(19) -0.012(13)
N1 0.0275(13) 0.0409(15) 0.0331(12) -0.0054(11) -0.0100(10) -0.0077(10)
O1 0.097(2) 0.0561(18) 0.102(2) -0.0247(15) -0.0653(19) 0.0254(16)
O2 0.0516(15) 0.0523(15) 0.0584(14) -0.0057(11) -0.0309(12) -0.0005(11)
O3 0.0432(16) 0.088(2) 0.0717(17) -0.0260(14) 0.0024(12) -0.0222(15)
O4 0.0453(16) 0.080(2) 0.0826(18) -0.0196(13) -0.0269(14) -0.0068(15)
O5 0.0551(17) 0.112(2) 0.0462(14) -0.0276(16) -0.0056(12) 0.0020(14)
O6 0.0529(18) 0.127(3) 0.0663(16) -0.0450(17) -0.0053(14) 0.0030(16)
O7 0.0463(14) 0.0604(15) 0.0487(12) -0.0086(11) -0.0184(11) -0.0077(11)
O8 0.071(10) 0.151(15) 0.114(11) -0.009(9) -0.040(8) 0.019(11)

loop_
_atom_type_symbol
_atom_type_description
_atom_type_scat_dispersion_real
_atom_type_scat_dispersion_imag
_atom_type_scat_source
C C 0.0033 0.0016 'International Tables Vol C Tables 4.2.6.8 and 6.1.1.4'
H H 0.0000 0.0000 'International Tables Vol C Tables 4.2.6.8 and 6.1.1.4'
N N 0.0061 0.0033 'International Tables Vol C Tables 4.2.6.8 and 6.1.1.4'
O O 0.0106 0.0060 'International Tables Vol C Tables 4.2.6.8 and 6.1.1.4'

loop_
_geom_angle_atom_site_label_1
_geom_angle_atom_site_label_2
_geom_angle_atom_site_label_3
_geom_angle_site_symmetry_1
_geom_angle_site_symmetry_3
_geom_angle
_geom_angle_publ_flag
O1 C1 C2 . . 124.5(3) ?
O1 C1 O2 . . 122.5(3) ?
O2 C1 C2 . . 113.0(3) ?
C3 C2 C1 . . 118.7(3) ?
C7 C2 C1 . . 122.1(3) ?
C7 C2 C3 . . 119.1(3) ?
C2 C3 H3 . . 120.0 ?
C4 C3 C2 . . 120.1(3) ?
C4 C3 H3 . . 120.0 ?
C3 C4 H4 . . 119.3 ?
C3 C4 C5 . . 121.5(3) ?
C5 C4 H4 . . 119.3 ?
C4 C5 C6 . . 117.8(3) ?
C4 C5 C8 . . 120.7(3) ?
C6 C5 C8 . . 121.4(3) ?
C5 C6 H6 . . 119.5 ?
C7 C6 C5 . . 121.0(3) ?
C7 C6 H6 . . 119.5 ?
C2 C7 C6 . . 120.4(3) ?
C2 C7 H7 . . 119.8 ?
C6 C7 H7 . . 119.8 ?
C9 C8 C5 . . 121.8(3) ?
C9 C8 C18 . . 117.3(2) ?
C18 C8 C5 . . 120.9(3) ?
C8 C9 H9 . . 119.0 ?
C10 C9 C8 . . 122.1(3) ?
C10 C9 H9 . . 119.0 ?
C9 C10 C11 . . 121.1(3) ?
C9 C10 C16 . . 118.8(3) ?
C16 C10 C11 . . 119.3(2) ?
C10 C11 C12 . . 107.9(3) ?
C10 C11 C13 . . 111.3(3) ?
C10 C11 C14 . . 109.4(2) ?
C12 C11 C13 . . 109.3(3) ?
C14 C11 C12 . . 108.2(3) ?
C14 C11 C13 . . 110.6(3) ?
C11 C12 H12A . . 109.5 ?
C11 C12 H12B . . 109.5 ?
C11 C12 H12C . . 109.5 ?
H12A C12 H12B . . 109.5 ?
H12A C12 H12C . . 109.5 ?
H12B C12 H12C . . 109.5 ?
C11 C13 H13A . . 109.5 ?
C11 C13 H13B . . 109.5 ?
C11 C13 H13C . . 109.5 ?
H13A C13 H13B . . 109.5 ?
H13A C13 H13C . . 109.5 ?
H13B C13 H13C . . 109.5 ?
C15 C14 C11 . . 121.5(3) ?
C41 C14 C11 . . 119.5(3) ?
C41 C14 C15 . . 118.9(2) ?
C14 C15 N1 . . 119.6(2) ?
C38 C15 C14 . . 119.5(3) ?
C38 C15 N1 . . 120.9(2) ?
C10 C16 C17 . . 119.4(2) ?
C10 C16 N1 . . 120.4(3) ?
C17 C16 N1 . . 120.2(2) ?
C16 C17 C19 . . 118.7(2) ?
C18 C17 C16 . . 118.8(3) ?
C18 C17 C19 . . 122.0(3) ?
C8 C18 H18 . . 119.0 ?
C17 C18 C8 . . 121.9(3) ?
C17 C18 H18 . . 119.0 ?
C17 C19 C20 . . 112.2(2) ?
C17 C19 C21 . . 107.8(3) ?
C17 C19 C22 . . 107.6(2) ?
C21 C19 C20 . . 109.2(3) ?
C22 C19 C20 . . 112.0(3) ?
C22 C19 C21 . . 107.9(2) ?
C19 C20 H20A . . 109.5 ?
C19 C20 H20B . . 109.5 ?
C19 C20 H20C . . 109.5 ?
H20A C20 H20B . . 109.5 ?
H20A C20 H20C . . 109.5 ?
H20B C20 H20C . . 109.5 ?
C19 C21 H21A . . 109.5 ?
C19 C21 H21B . . 109.5 ?
C19 C21 H21C . . 109.5 ?
H21A C21 H21B . . 109.5 ?
H21A C21 H21C . . 109.5 ?
H21B C21 H21C . . 109.5 ?
C23 C22 C19 . . 120.3(2) ?
C27 C22 C19 . . 119.8(3) ?
C27 C22 C23 . . 119.8(2) ?
C22 C23 N1 . . 119.5(2) ?
C24 C23 C22 . . 119.1(2) ?
C24 C23 N1 . . 121.4(2) ?
C23 C24 C35 . . 123.1(2) ?
C25 C24 C23 . . 118.5(3) ?
C25 C24 C35 . . 118.4(2) ?
C24 C25 H25 . . 118.3 ?
C26 C25 C24 . . 123.3(2) ?
C26 C25 H25 . . 118.3 ?
C25 C26 C27 . . 116.8(3) ?
C25 C26 C28 . . 122.7(2) ?
C27 C26 C28 . . 120.5(3) ?
C22 C27 C26 . . 122.4(3) ?
C22 C27 H27 . . 118.8 ?
C26 C27 H27 . . 118.8 ?
C29 C28 C26 . . 120.5(3) ?
C33 C28 C26 . . 122.3(3) ?
C33 C28 C29 . . 117.3(3) ?
C28 C29 H29 . . 119.2 ?
C30 C29 C28 . . 121.5(3) ?
C30 C29 H29 . . 119.2 ?
C29 C30 H30 . . 119.7 ?
C31 C30 C29 . . 120.6(3) ?
C31 C30 H30 . . 119.7 ?
C30 C31 C32 . . 119.0(3) ?
C30 C31 C34 . . 119.4(3) ?
C32 C31 C34 . . 121.6(3) ?
C31 C32 H32 . . 119.7 ?
C31 C32 C33 . . 120.5(3) ?
C33 C32 H32 . . 119.7 ?
C28 C33 H33 . . 119.5 ?
C32 C33 C28 . . 121.1(3) ?
C32 C33 H33 . . 119.5 ?
O5 C34 C31 . . 114.5(3) ?
O6 C34 C31 . . 122.4(3) ?
O6 C34 O5 . . 123.0(3) ?
C24 C35 C36 . . 109.6(3) ?
C24 C35 C37 . . 109.2(3) ?
C24 C35 C38 . . 111.4(2) ?
C36 C35 C37 . . 108.3(3) ?
C38 C35 C36 . . 109.5(2) ?
C38 C35 C37 . . 108.8(3) ?
C35 C36 H36A . . 109.5 ?
C35 C36 H36B . . 109.5 ?
C35 C36 H36C . . 109.5 ?
H36A C36 H36B . . 109.5 ?
H36A C36 H36C . . 109.5 ?
H36B C36 H36C . . 109.5 ?
C35 C37 H37A . . 109.5 ?
C35 C37 H37B . . 109.5 ?
C35 C37 H37C . . 109.5 ?
H37A C37 H37B . . 109.5 ?
H37A C37 H37C . . 109.5 ?
H37B C37 H37C . . 109.5 ?
C15 C38 C35 . . 123.6(3) ?
C39 C38 C15 . . 118.6(3) ?
C39 C38 C35 . . 117.8(2) ?
C38 C39 H39 . . 118.3 ?
C38 C39 C40 . . 123.4(2) ?
C40 C39 H39 . . 118.3 ?
C39 C40 C42 . . 122.8(2) ?
C41 C40 C39 . . 115.8(3) ?
C41 C40 C42 . . 121.4(3) ?
C14 C41 C40 . . 123.8(3) ?
C14 C41 H41 . . 118.1 ?
C40 C41 H41 . . 118.1 ?
C43 C42 C40 . . 121.1(3) ?
C43 C42 C47 . . 117.1(3) ?
C47 C42 C40 . . 121.8(3) ?
C42 C43 H43 . . 119.1 ?
C44 C43 C42 . . 121.8(3) ?
C44 C43 H43 . . 119.1 ?
C43 C44 H44 . . 119.6 ?
C43 C44 C45 . . 120.7(3) ?
C45 C44 H44 . . 119.6 ?
C44 C45 C46 . . 118.2(3) ?
C44 C45 C48 . . 121.5(3) ?
C46 C45 C48 . . 120.3(3) ?
C45 C46 H46 . . 119.7 ?
C47 C46 C45 . . 120.6(3) ?
C47 C46 H46 . . 119.7 ?
C42 C47 H47 . . 119.2 ?
C46 C47 C42 . . 121.5(3) ?
C46 C47 H47 . . 119.2 ?
O3 C48 C45 . . 114.1(3) ?
O4 C48 C45 . . 123.7(3) ?
O4 C48 O3 . . 122.2(3) ?
H49A C49 H49B . . 109.5 ?
H49A C49 H49C . . 109.5 ?
H49B C49 H49C . . 109.5 ?
O7 C49 H49A . . 109.5 ?
O7 C49 H49B . . 109.5 ?
O7 C49 H49C . . 109.5 ?
H50A C50 H50B . . 109.5 ?
H50A C50 H50C . . 109.5 ?
H50B C50 H50C . . 109.5 ?
O8 C50 H50A . . 109.5 ?
O8 C50 H50B . . 109.5 ?
O8 C50 H50C . . 109.5 ?
C16 N1 C15 . . 119.0(2) ?
C16 N1 C23 . . 118.6(2) ?
C23 N1 C15 . . 119.5(2) ?
C1 O2 H2 . . 109.5 ?
C48 O3 H3A . . 109.5 ?
C34 O5 H5 . . 109.5 ?
C49 O7 H7A . . 109.5 ?
C50 O8 H8 . . 109.5 ?

loop_
_geom_bond_atom_site_label_1
_geom_bond_atom_site_label_2
_geom_bond_site_symmetry_2
_geom_bond_distance
_geom_bond_publ_flag
C1 C2 . 1.483(4) ?
C1 O1 . 1.194(4) ?
C1 O2 . 1.321(4) ?
C2 C3 . 1.380(5) ?
C2 C7 . 1.378(4) ?
C3 H3 . 0.9300 ?
C3 C4 . 1.378(4) ?
C4 H4 . 0.9300 ?
C4 C5 . 1.383(4) ?
C5 C6 . 1.384(4) ?
C5 C8 . 1.483(4) ?
C6 H6 . 0.9300 ?
C6 C7 . 1.381(4) ?
C7 H7 . 0.9300 ?
C8 C9 . 1.387(4) ?
C8 C18 . 1.391(4) ?
C9 H9 . 0.9300 ?
C9 C10 . 1.383(4) ?
C10 C11 . 1.511(4) ?
C10 C16 . 1.397(4) ?
C11 C12 . 1.526(5) ?
C11 C13 . 1.551(5) ?
C11 C14 . 1.513(4) ?
C12 H12A . 0.9600 ?
C12 H12B . 0.9600 ?
C12 H12C . 0.9600 ?
C13 H13A . 0.9600 ?
C13 H13B . 0.9600 ?
C13 H13C . 0.9600 ?
C14 C15 . 1.403(4) ?
C14 C41 . 1.372(4) ?
C15 C38 . 1.397(4) ?
C15 N1 . 1.420(3) ?
C16 C17 . 1.398(4) ?
C16 N1 . 1.417(3) ?
C17 C18 . 1.385(4) ?
C17 C19 . 1.518(4) ?
C18 H18 . 0.9300 ?
C19 C20 . 1.532(4) ?
C19 C21 . 1.527(5) ?
C19 C22 . 1.522(4) ?
C20 H20A . 0.9600 ?
C20 H20B . 0.9600 ?
C20 H20C . 0.9600 ?
C21 H21A . 0.9600 ?
C21 H21B . 0.9600 ?
C21 H21C . 0.9600 ?
C22 C23 . 1.405(4) ?
C22 C27 . 1.372(4) ?
C23 C24 . 1.402(4) ?
C23 N1 . 1.419(3) ?
C24 C25 . 1.385(4) ?
C24 C35 . 1.507(4) ?
C25 H25 . 0.9300 ?
C25 C26 . 1.381(4) ?
C26 C27 . 1.388(4) ?
C26 C28 . 1.484(4) ?
C27 H27 . 0.9300 ?
C28 C29 . 1.389(4) ?
C28 C33 . 1.383(4) ?
C29 H29 . 0.9300 ?
C29 C30 . 1.371(5) ?
C30 H30 . 0.9300 ?
C30 C31 . 1.368(4) ?
C31 C32 . 1.374(4) ?
C31 C34 . 1.482(4) ?
C32 H32 . 0.9300 ?
C32 C33 . 1.381(4) ?
C33 H33 . 0.9300 ?
C34 O5 . 1.294(4) ?
C34 O6 . 1.201(4) ?
C35 C36 . 1.538(5) ?
C35 C37 . 1.547(4) ?
C35 C38 . 1.515(4) ?
C36 H36A . 0.9600 ?
C36 H36B . 0.9600 ?
C36 H36C . 0.9600 ?
C37 H37A . 0.9600 ?
C37 H37B . 0.9600 ?
C37 H37C . 0.9600 ?
C38 C39 . 1.388(4) ?
C39 H39 . 0.9300 ?
C39 C40 . 1.388(4) ?
C40 C41 . 1.385(4) ?
C40 C42 . 1.477(4) ?
C41 H41 . 0.9300 ?
C42 C43 . 1.384(4) ?
C42 C47 . 1.386(4) ?
C43 H43 . 0.9300 ?
C43 C44 . 1.367(5) ?
C44 H44 . 0.9300 ?
C44 C45 . 1.379(4) ?
C45 C46 . 1.388(4) ?
C45 C48 . 1.461(4) ?
C46 H46 . 0.9300 ?
C46 C47 . 1.369(4) ?
C47 H47 . 0.9300 ?
C48 O3 . 1.316(4) ?
C48 O4 . 1.209(4) ?
C49 H49A . 0.9600 ?
C49 H49B . 0.9600 ?
C49 H49C . 0.9600 ?
C49 O7 . 1.398(6) ?
C50 H50A . 0.9600 ?
C50 H50B . 0.9600 ?
C50 H50C . 0.9600 ?
C50 O8 . 1.41(3) ?
O2 H2 . 0.8200 ?
O3 H3A . 0.8200 ?
O5 H5 . 0.8200 ?
O7 H7A . 0.8200 ?
O8 H8 . 0.8200 ?

loop_
_geom_hbond_atom_site_label_D
_geom_hbond_atom_site_label_H
_geom_hbond_atom_site_label_A
_geom_hbond_site_symmetry_A
_geom_hbond_distance_DH
_geom_hbond_distance_HA
_geom_hbond_distance_DA
_geom_hbond_angle_DHA
O2 H2 O7 1_565 0.82 1.91 2.7195(3) 173.0
O3 H3A O6 1_764 0.82 1.83 2.6190(3) 160.0
O5 H5 O7 1_557 0.82 1.86 2.6820(3) 175.0
O7 H7A O4 1_344 0.82 1.87 2.6583(2) 164.0

loop_
_geom_torsion_atom_site_label_1
_geom_torsion_atom_site_label_2
_geom_torsion_atom_site_label_3
_geom_torsion_atom_site_label_4
_geom_torsion_site_symmetry_1
_geom_torsion_site_symmetry_2
_geom_torsion_site_symmetry_3
_geom_torsion_site_symmetry_4
_geom_torsion
_geom_torsion_publ_flag
C1 C2 C3 C4 . . . . 175.2(3) ?
C1 C2 C7 C6 . . . . -175.1(3) ?
C2 C3 C4 C5 . . . . -0.4(6) ?
C3 C2 C7 C6 . . . . 1.7(5) ?
C3 C4 C5 C6 . . . . 2.5(5) ?
C3 C4 C5 C8 . . . . -175.2(3) ?
C4 C5 C6 C7 . . . . -2.6(5) ?
C4 C5 C8 C9 . . . . -37.4(5) ?
C4 C5 C8 C18 . . . . 141.9(3) ?
C5 C6 C7 C2 . . . . 0.5(5) ?
C5 C8 C9 C10 . . . . 173.4(3) ?
C5 C8 C18 C17 . . . . -172.5(3) ?
C6 C5 C8 C9 . . . . 144.9(3) ?
C6 C5 C8 C18 . . . . -35.8(4) ?
C7 C2 C3 C4 . . . . -1.7(5) ?
C8 C5 C6 C7 . . . . 175.2(3) ?
C8 C9 C10 C11 . . . . 166.3(3) ?
C8 C9 C10 C16 . . . . -4.1(5) ?
C9 C8 C18 C17 . . . . 6.8(5) ?
C9 C10 C11 C12 . . . . -89.0(4) ?
C9 C10 C11 C13 . . . . 30.9(4) ?
C9 C10 C11 C14 . . . . 153.4(3) ?
C9 C10 C16 C17 . . . . 13.4(4) ?
C9 C10 C16 N1 . . . . -167.6(3) ?
C10 C11 C14 C15 . . . . 25.4(4) ?
C10 C11 C14 C41 . . . . -159.4(3) ?
C10 C16 C17 C18 . . . . -12.5(4) ?
C10 C16 C17 C19 . . . . 159.2(3) ?
C10 C16 N1 C15 . . . . 7.1(4) ?
C10 C16 N1 C23 . . . . 167.8(3) ?
C11 C10 C16 C17 . . . . -157.1(3) ?
C11 C10 C16 N1 . . . . 21.8(4) ?
C11 C14 C15 C38 . . . . 180.0(3) ?
C11 C14 C15 N1 . . . . 0.2(4) ?
C11 C14 C41 C40 . . . . -178.2(3) ?
C12 C11 C14 C15 . . . . -91.9(4) ?
C12 C11 C14 C41 . . . . 83.2(4) ?
C13 C11 C14 C15 . . . . 148.4(3) ?
C13 C11 C14 C41 . . . . -36.5(4) ?
C14 C15 C38 C35 . . . . 176.3(3) ?
C14 C15 C38 C39 . . . . -3.3(4) ?
C14 C15 N1 C16 . . . . -18.2(4) ?
C14 C15 N1 C23 . . . . -178.7(2) ?
C15 C14 C41 C40 . . . . -2.9(5) ?
C15 C38 C39 C40 . . . . -0.3(5) ?
C16 C10 C11 C12 . . . . 81.3(3) ?
C16 C10 C11 C13 . . . . -158.8(3) ?
C16 C10 C11 C14 . . . . -36.3(4) ?
C16 C17 C18 C8 . . . . 2.4(5) ?
C16 C17 C19 C20 . . . . 165.1(3) ?
C16 C17 C19 C21 . . . . -74.7(3) ?
C16 C17 C19 C22 . . . . 41.4(4) ?
C17 C16 N1 C15 . . . . -173.9(3) ?
C17 C16 N1 C23 . . . . -13.3(4) ?
C17 C19 C22 C23 . . . . -34.8(4) ?
C17 C19 C22 C27 . . . . 148.8(3) ?
C18 C8 C9 C10 . . . . -5.9(5) ?
C18 C17 C19 C20 . . . . -23.4(4) ?
C18 C17 C19 C21 . . . . 96.8(3) ?
C18 C17 C19 C22 . . . . -147.1(3) ?
C19 C17 C18 C8 . . . . -169.1(3) ?
C19 C22 C23 C24 . . . . -174.7(3) ?
C19 C22 C23 N1 . . . . 6.2(4) ?
C19 C22 C27 C26 . . . . 177.2(3) ?
C20 C19 C22 C23 . . . . -158.5(3) ?
C20 C19 C22 C27 . . . . 25.1(4) ?
C21 C19 C22 C23 . . . . 81.3(3) ?
C21 C19 C22 C27 . . . . -95.1(3) ?
C22 C23 C24 C25 . . . . -2.3(4) ?
C22 C23 C24 C35 . . . . 178.6(3) ?
C22 C23 N1 C15 . . . . -179.3(3) ?
C22 C23 N1 C16 . . . . 20.1(4) ?
C23 C22 C27 C26 . . . . 0.8(5) ?
C23 C24 C25 C26 . . . . 0.4(5) ?
C23 C24 C35 C36 . . . . 121.4(3) ?
C23 C24 C35 C37 . . . . -120.2(3) ?
C23 C24 C35 C38 . . . . 0.0(4) ?
C24 C23 N1 C15 . . . . 1.5(4) ?
C24 C23 N1 C16 . . . . -159.0(3) ?
C24 C25 C26 C27 . . . . 1.9(5) ?
C24 C25 C26 C28 . . . . -178.1(3) ?
C24 C35 C38 C15 . . . . 3.1(4) ?
C24 C35 C38 C39 . . . . -177.4(3) ?
C25 C24 C35 C36 . . . . -57.7(4) ?
C25 C24 C35 C37 . . . . 60.7(4) ?
C25 C24 C35 C38 . . . . -179.1(3) ?
C25 C26 C27 C22 . . . . -2.5(5) ?
C25 C26 C28 C29 . . . . 156.3(3) ?
C25 C26 C28 C33 . . . . -24.0(5) ?
C26 C28 C29 C30 . . . . 179.3(4) ?
C26 C28 C33 C32 . . . . -179.9(3) ?
C27 C22 C23 C24 . . . . 1.7(4) ?
C27 C22 C23 N1 . . . . -177.4(3) ?
C27 C26 C28 C29 . . . . -23.8(5) ?
C27 C26 C28 C33 . . . . 156.0(3) ?
C28 C26 C27 C22 . . . . 177.5(3) ?
C28 C29 C30 C31 . . . . 0.4(6) ?
C29 C28 C33 C32 . . . . -0.2(5) ?
C29 C30 C31 C32 . . . . 0.3(6) ?
C29 C30 C31 C34 . . . . -179.8(4) ?
C30 C31 C32 C33 . . . . -0.9(5) ?
C30 C31 C34 O5 . . . . -173.0(4) ?
C30 C31 C34 O6 . . . . 6.2(6) ?
C31 C32 C33 C28 . . . . 0.9(5) ?
C32 C31 C34 O5 . . . . 6.8(5) ?
C32 C31 C34 O6 . . . . -174.0(4) ?
C33 C28 C29 C30 . . . . -0.4(6) ?
C34 C31 C32 C33 . . . . 179.2(3) ?
C35 C24 C25 C26 . . . . 179.6(3) ?
C35 C38 C39 C40 . . . . -179.8(3) ?
C36 C35 C38 C15 . . . . -118.3(3) ?
C36 C35 C38 C39 . . . . 61.2(3) ?
C37 C35 C38 C15 . . . . 123.5(3) ?
C37 C35 C38 C39 . . . . -57.0(4) ?
C38 C15 N1 C16 . . . . 162.0(3) ?
C38 C15 N1 C23 . . . . 1.6(4) ?
C38 C39 C40 C41 . . . . 2.1(5) ?
C38 C39 C40 C42 . . . . -176.9(3) ?
C39 C40 C41 C14 . . . . -0.5(5) ?
C39 C40 C42 C43 . . . . -161.8(3) ?
C39 C40 C42 C47 . . . . 19.6(5) ?
C40 C42 C43 C44 . . . . -177.7(3) ?
C40 C42 C47 C46 . . . . 179.1(3) ?
C41 C14 C15 C38 . . . . 4.8(4) ?
C41 C14 C15 N1 . . . . -175.0(3) ?
C41 C40 C42 C43 . . . . 19.2(5) ?
C41 C40 C42 C47 . . . . -159.4(3) ?
C42 C40 C41 C14 . . . . 178.6(3) ?
C42 C43 C44 C45 . . . . -1.9(6) ?
C43 C42 C47 C46 . . . . 0.5(5) ?
C43 C44 C45 C46 . . . . 1.5(5) ?
C43 C44 C45 C48 . . . . -177.9(3) ?
C44 C45 C46 C47 . . . . -0.2(5) ?
C44 C45 C48 O3 . . . . -9.0(5) ?
C44 C45 C48 O4 . . . . 171.1(3) ?
C45 C46 C47 C42 . . . . -0.9(5) ?
C46 C45 C48 O3 . . . . 171.6(3) ?
C46 C45 C48 O4 . . . . -8.3(5) ?
C47 C42 C43 C44 . . . . 0.9(5) ?
C48 C45 C46 C47 . . . . 179.3(3) ?
N1 C15 C38 C35 . . . . -4.0(4) ?
N1 C15 C38 C39 . . . . 176.5(3) ?
N1 C16 C17 C18 . . . . 168.5(3) ?
N1 C16 C17 C19 . . . . -19.7(4) ?
N1 C23 C24 C25 . . . . 176.9(3) ?
N1 C23 C24 C35 . . . . -2.2(4) ?
O1 C1 C2 C3 . . . . 5.7(6) ?
O1 C1 C2 C7 . . . . -177.5(4) ?
O2 C1 C2 C3 . . . . -174.0(3) ?
O2 C1 C2 C7 . . . . 2.8(5) ?

_cod_database_fobs_code 2022127
